data_7226073
loop_
_publ_author_name
'Jones, Leigh Fon'
'Comar, Priyanka'
'Pitak, Mateusz'
'Coles, Simon'
'G. Ryder, Alan'
'Piligkos, Stergios'
'Brechin, Euan K.'
'Houton, Edel'

_publ_section_title
;
 Solvothermal Synthesis of Discrete Cages and Extended Networks Comprising
 {Cr(III)3O(O2CR)3(oxime)3}2- (R = H, CH3, C(CH3)3, C14H9) Building
 Blocks.
;
_journal_name_full 'RSC Adv.'
_journal_paper_doi 10.1039/C6RA14811E
_journal_year 2016
_chemical_formula_sum 'C36 H39 Cr3 N6 Na3 O19'
_chemical_formula_weight 1084.70
_chemical_name_common '[Na2Cr3]n'
_chemical_name_systematic 'complex 5 '
_chemical_properties_physical ', Hygroscopic'
_space_group_IT_number 148
_space_group_name_Hall '-R 3'
_symmetry_cell_setting trigonal
_symmetry_space_group_name_Hall '-R 3'
_symmetry_space_group_name_H-M 'R -3 :H'
_atom_sites_solution_hydrogens geom
_atom_sites_solution_primary direct
_atom_sites_solution_secondary difmap
_audit_creation_method SHELXL-97
_audit_update_record
;
2016-07-20 deposited with the CCDC.
2016-07-22 downloaded from the CCDC.
;
_cell_angle_alpha 90.00
_cell_angle_beta 90.00
_cell_angle_gamma 120.00
_cell_formula_units_Z 6
_cell_length_a 15.5335(5)
_cell_length_b 15.5335(5)
_cell_length_c 36.608(2)
_cell_measurement_reflns_used 7176
_cell_measurement_temperature 150(3)
_cell_measurement_theta_max 25.35
_cell_measurement_theta_min 4.0340
_cell_volume 7649.7(5)
_computing_cell_refinement
;
CrysAlisPro, Agilent Technologies,
Version 1.171.36.32 (release 02-08-2013 CrysAlis171 .NET)
(compiled Aug  2 2013,16:46:58)
;
_computing_data_collection
;
CrysAlisPro, Agilent Technologies,
Version 1.171.36.32 (release 02-08-2013 CrysAlis171 .NET)
(compiled Aug  2 2013,16:46:58)
;
_computing_data_reduction
;
CrysAlisPro, Agilent Technologies,
Version 1.171.36.32 (release 02-08-2013 CrysAlis171 .NET)
(compiled Aug  2 2013,16:46:58)
;
_computing_molecular_graphics 'ORTEX (P.McArdle, 1995)'
_computing_publication_material 'SHELXL-97/2 (Sheldrick,1997)'
_computing_structure_refinement 'SHELXL-97/2 (Sheldrick,1997)'
_computing_structure_solution SHELXS97
_diffrn_ambient_temperature 150(3)
_diffrn_detector_area_resol_mean 16.1048
_diffrn_measured_fraction_theta_full 0.998
_diffrn_measured_fraction_theta_max 0.998
_diffrn_measurement_details
;
  1 omega  -22.00   13.00   1.0000   55.0000
omega____ theta____ kappa____ phi______ frames
    -      -16.2966  -99.0000 -180.0000 35
  
  2 omega  -15.00   26.00   1.0000   55.0000
omega____ theta____ kappa____ phi______ frames
    -      -16.2966  -99.0000  -90.0000 41
  
  3 omega  -76.00    5.00   1.0000   55.0000
omega____ theta____ kappa____ phi______ frames
    -      -16.2966  -57.0000    0.0000 81
  
  4 omega   44.00   92.00   1.0000   55.0000
omega____ theta____ kappa____ phi______ frames
    -       20.7497  178.0000 -150.0000 48
  
  5 omega   -5.00   86.00   1.0000   55.0000
omega____ theta____ kappa____ phi______ frames
    -       20.7497   37.0000  -30.0000 91
  
  6 omega  -52.00   47.00   1.0000   55.0000
omega____ theta____ kappa____ phi______ frames
    -       20.7497  -37.0000  150.0000 99
  
;
_diffrn_measurement_device_type 'Xcalibur, Sapphire3'
_diffrn_measurement_method '\w scans'
_diffrn_orient_matrix_UB_11 0.0140143000
_diffrn_orient_matrix_UB_12 0.0375207000
_diffrn_orient_matrix_UB_21 0.0049458000
_diffrn_orient_matrix_UB_22 -0.0311226000
_diffrn_orient_matrix_UB_23 0.0129864000
_diffrn_orient_matrix_UB_31 0.0505573000
_diffrn_orient_matrix_UB_32 0.0201230000
_diffrn_orient_matrix_UB_33 -0.0049980000
_diffrn_radiation_monochromator graphite
_diffrn_radiation_source 'Enhance (Mo) X-ray Source'
_diffrn_radiation_type 'Mo K\a'
_diffrn_radiation_wavelength 0.7107
_diffrn_reflns_av_R_equivalents 0.0350
_diffrn_reflns_limit_h_max 18
_diffrn_reflns_limit_h_min -18
_diffrn_reflns_limit_k_max 12
_diffrn_reflns_limit_k_min -18
_diffrn_reflns_limit_l_max 47
_diffrn_reflns_limit_l_min -44
_diffrn_reflns_number 21194
_diffrn_reflns_theta_full 25.35
_diffrn_reflns_theta_max 25.35
_diffrn_reflns_theta_min 3.08
_exptl_absorpt_coefficient_mu 0.726
_exptl_absorpt_correction_T_max 1.00000
_exptl_absorpt_correction_T_min 0.95249
_exptl_absorpt_correction_type multi-scan
_exptl_absorpt_process_details
;
CrysAlisPro, Agilent Technologies,
Version 1.171.36.32 (release 02-08-2013 CrysAlis171 .NET)
(compiled Aug  2 2013,16:46:58)
Empirical absorption correction using spherical harmonics,
 implemented in SCALE3 ABSPACK scaling algorithm.
;
_exptl_crystal_colour Green
_exptl_crystal_density_diffrn 1.413
_exptl_crystal_density_method 'not measured'
_exptl_crystal_description Parallelepiped
_exptl_crystal_F_000 3324
_exptl_crystal_preparation ', Magnetic properties'
_exptl_crystal_recrystallization_method 'Re-crystallisation from solvent: MeCN '
_exptl_crystal_size_max 0.08
_exptl_crystal_size_mid 0.04
_exptl_crystal_size_min 0.03
_refine_diff_density_max 0.843
_refine_diff_density_min -0.438
_refine_diff_density_rms 0.081
_refine_ls_extinction_method none
_refine_ls_goodness_of_fit_ref 1.146
_refine_ls_hydrogen_treatment constr
_refine_ls_matrix_type full
_refine_ls_number_parameters 205
_refine_ls_number_reflns 3118
_refine_ls_number_restraints 0
_refine_ls_restrained_S_all 1.146
_refine_ls_R_factor_all 0.0523
_refine_ls_R_factor_gt 0.0473
_refine_ls_shift/su_max 0.001
_refine_ls_shift/su_mean 0.000
_refine_ls_structure_factor_coef Fsqd
_refine_ls_weighting_details 'calc w=1/[\s^2^(Fo^2^)+(0.0487P)^2^+53.3411P] where P=(Fo^2^+2Fc^2^)/3'
_refine_ls_weighting_scheme calc
_refine_ls_wR_factor_gt 0.1281
_refine_ls_wR_factor_ref 0.1304
_reflns_number_gt 2757
_reflns_number_total 3118
_reflns_threshold_expression >2sigma(I)
_cod_data_source_file c6ra14811e2.cif
_cod_data_source_block an6b2sq
_cod_original_cell_volume 7649.8(6)
_cod_original_sg_symbol_H-M R-3
_cod_database_code 7226073

loop_
_symmetry_equiv_pos_as_xyz
'x, y, z'
'-y, x-y, z'
'-x+y, -x, z'
'x+2/3, y+1/3, z+1/3'
'-y+2/3, x-y+1/3, z+1/3'
'-x+y+2/3, -x+1/3, z+1/3'
'x+1/3, y+2/3, z+2/3'
'-y+1/3, x-y+2/3, z+2/3'
'-x+y+1/3, -x+2/3, z+2/3'
'-x, -y, -z'
'y, -x+y, -z'
'x-y, x, -z'
'-x+2/3, -y+1/3, -z+1/3'
'y+2/3, -x+y+1/3, -z+1/3'
'x-y+2/3, x+1/3, -z+1/3'
'-x+1/3, -y+2/3, -z+2/3'
'y+1/3, -x+y+2/3, -z+2/3'
'x-y+1/3, x+2/3, -z+2/3'

loop_
_atom_site_label
_atom_site_type_symbol
_atom_site_fract_x
_atom_site_fract_y
_atom_site_fract_z
_atom_site_U_iso_or_equiv
_atom_site_adp_type
_atom_site_occupancy
_atom_site_symmetry_multiplicity
_atom_site_calc_flag
_atom_site_refinement_flags
Cr1 Cr 0.80234(3) 0.40498(3) 0.032237(14) 0.01630(17) Uani 1 1 d .
Na1 Na 1.00397(10) 0.38344(10) 0.00216(4) 0.0288(3) Uani 1 1 d .
O1 O 0.6667 0.3333 0.02210(10) 0.0157(8) Uani 1 3 d S
O2 O 0.94434(16) 0.48487(17) 0.04205(6) 0.0226(5) Uani 1 1 d .
O3 O 0.69170(16) 0.48438(17) 0.06833(6) 0.0223(5) Uani 1 1 d .
O4 O 0.82952(16) 0.33009(16) -0.00704(6) 0.0208(5) Uani 1 1 d .
O5 O 0.68850(16) 0.18152(16) -0.00583(6) 0.0209(5) Uani 1 1 d .
O6 O 0.9283(2) 0.2573(2) 0.04710(9) 0.0462(8) Uani 1 1 d .
O7 O 1.0525(3) 0.2791(3) -0.02789(13) 0.0778(13) Uani 1 1 d .
N1 N 0.77920(19) 0.48196(19) 0.07117(8) 0.0194(6) Uani 1 1 d .
N2 N 0.2036(5) 0.1873(4) -0.10432(16) 0.0900(18) Uani 1 1 d .
C1 C 0.9804(3) 0.5138(2) 0.07572(10) 0.0268(8) Uani 1 1 d .
C2 C 1.0764(3) 0.5317(3) 0.08248(11) 0.0312(8) Uani 1 1 d .
H2 H 1.1126 0.5238 0.0631 0.037 Uiso 1 1 calc R
C3 C 1.1203(3) 0.5605(3) 0.11630(12) 0.0413(10) Uani 1 1 d .
H3 H 1.1852 0.5705 0.1202 0.050 Uiso 1 1 calc R
C4 C 1.0703(4) 0.5748(4) 0.14455(13) 0.0531(12) Uani 1 1 d .
H4 H 1.0999 0.5937 0.1681 0.064 Uiso 1 1 calc R
C5 C 0.9769(3) 0.5616(4) 0.13842(12) 0.0450(11) Uani 1 1 d .
H5 H 0.9435 0.5733 0.1579 0.054 Uiso 1 1 calc R
C6 C 0.9292(3) 0.5313(3) 0.10424(10) 0.0288(8) Uani 1 1 d .
C7 C 0.8318(3) 0.5243(3) 0.09998(10) 0.0279(8) Uani 1 1 d .
C8 C 0.7937(3) 0.5679(4) 0.12819(11) 0.0426(10) Uani 1 1 d .
H8A H 0.8347 0.6405 0.1279 0.064 Uiso 1 1 calc R
H8B H 0.7970 0.5429 0.1524 0.064 Uiso 1 1 calc R
H8C H 0.7246 0.5484 0.1226 0.064 Uiso 1 1 calc R
C9 C 0.8098(3) 0.2091(3) -0.05042(12) 0.0431(11) Uani 1 1 d .
H9A H 0.8586 0.1913 -0.0418 0.065 Uiso 1 1 calc R
H9B H 0.8411 0.2628 -0.0684 0.065 Uiso 1 1 calc R
H9C H 0.7537 0.1510 -0.0618 0.065 Uiso 1 1 calc R
C10 C 0.7731(2) 0.2432(2) -0.01869(10) 0.0234(7) Uani 1 1 d .
C11 C 0.2038(8) 0.0279(6) -0.1177(2) 0.122(3) Uani 1 1 d .
H11A H 0.1428 -0.0165 -0.1311 0.182 Uiso 1 1 calc R
H11B H 0.2068 -0.0050 -0.0953 0.182 Uiso 1 1 calc R
H11C H 0.2616 0.0439 -0.1330 0.182 Uiso 1 1 calc R
C12 C 0.2039(7) 0.1139(7) -0.1088(3) 0.120(3) Uani 1 1 d .

loop_
_atom_site_aniso_label
_atom_site_aniso_U_11
_atom_site_aniso_U_22
_atom_site_aniso_U_33
_atom_site_aniso_U_23
_atom_site_aniso_U_13
_atom_site_aniso_U_12
Cr1 0.0115(3) 0.0126(3) 0.0242(3) -0.0006(2) -0.00035(19) 0.0057(2)
Na1 0.0177(7) 0.0211(7) 0.0458(9) 0.0054(6) 0.0041(6) 0.0083(6)
O1 0.0115(11) 0.0115(11) 0.024(2) 0.000 0.000 0.0058(5)
O2 0.0154(11) 0.0214(12) 0.0287(13) -0.0014(10) -0.0027(9) 0.0076(9)
O3 0.0170(11) 0.0206(11) 0.0317(13) -0.0048(10) -0.0016(9) 0.0111(10)
O4 0.0162(11) 0.0176(11) 0.0294(12) -0.0019(9) 0.0009(9) 0.0091(9)
O5 0.0174(11) 0.0143(11) 0.0302(12) -0.0016(9) 0.0018(9) 0.0073(9)
O6 0.0444(17) 0.0439(17) 0.060(2) 0.0163(15) 0.0115(15) 0.0296(15)
O7 0.045(2) 0.054(2) 0.129(4) -0.028(2) 0.011(2) 0.0204(18)
N1 0.0151(13) 0.0146(13) 0.0270(15) 0.0007(11) -0.0011(11) 0.0062(11)
N2 0.128(5) 0.072(4) 0.091(4) -0.035(3) -0.038(4) 0.066(4)
C1 0.0226(17) 0.0195(16) 0.0330(19) 0.0018(14) -0.0030(15) 0.0066(14)
C2 0.0211(17) 0.0295(19) 0.040(2) 0.0023(16) -0.0032(15) 0.0107(15)
C3 0.026(2) 0.047(2) 0.049(3) -0.004(2) -0.0150(18) 0.0171(19)
C4 0.046(3) 0.073(3) 0.045(3) -0.016(2) -0.025(2) 0.033(3)
C5 0.042(2) 0.059(3) 0.037(2) -0.014(2) -0.0131(19) 0.028(2)
C6 0.0252(18) 0.0256(18) 0.034(2) -0.0021(15) -0.0064(15) 0.0114(15)
C7 0.0275(18) 0.0269(18) 0.0288(19) -0.0029(15) -0.0014(15) 0.0134(15)
C8 0.041(2) 0.058(3) 0.033(2) -0.0181(19) -0.0059(18) 0.028(2)
C9 0.031(2) 0.031(2) 0.057(3) -0.0135(19) 0.0161(19) 0.0070(17)
C10 0.0196(17) 0.0198(17) 0.0341(19) -0.0006(14) 0.0016(14) 0.0124(14)
C11 0.159(9) 0.085(5) 0.109(6) -0.040(5) -0.049(6) 0.053(6)
C12 0.126(7) 0.099(6) 0.158(8) -0.057(6) -0.090(6) 0.074(6)

loop_
_atom_type_symbol
_atom_type_description
_atom_type_scat_dispersion_real
_atom_type_scat_dispersion_imag
_atom_type_scat_source
C C 0.0033 0.0016 'International Tables Vol C Tables 4.2.6.8 and 6.1.1.4'
H H 0.0000 0.0000 'International Tables Vol C Tables 4.2.6.8 and 6.1.1.4'
N N 0.0061 0.0033 'International Tables Vol C Tables 4.2.6.8 and 6.1.1.4'
O O 0.0106 0.0060 'International Tables Vol C Tables 4.2.6.8 and 6.1.1.4'
Na Na 0.0362 0.0249 'International Tables Vol C Tables 4.2.6.8 and 6.1.1.4'
Cr Cr 0.3209 0.6236 'International Tables Vol C Tables 4.2.6.8 and 6.1.1.4'

loop_
_geom_angle_atom_site_label_1
_geom_angle_atom_site_label_2
_geom_angle_atom_site_label_3
_geom_angle
_geom_angle_site_symmetry_1
_geom_angle_site_symmetry_3
O1 Cr1 O2 177.60(9) . .
O1 Cr1 O3 92.66(10) . 3_665
O2 Cr1 O3 89.56(9) . 3_665
O1 Cr1 N1 90.64(11) . .
O2 Cr1 N1 88.42(10) . .
O3 Cr1 N1 90.57(10) 3_665 .
O1 Cr1 O4 90.80(10) . .
O2 Cr1 O4 90.12(9) . .
O3 Cr1 O4 89.81(10) 3_665 .
N1 Cr1 O4 178.49(10) . .
O1 Cr1 O5 89.48(10) . 2_655
O2 Cr1 O5 88.33(9) . 2_655
O3 Cr1 O5 177.53(9) 3_665 2_655
N1 Cr1 O5 90.65(10) . 2_655
O4 Cr1 O5 88.92(9) . 2_655
O1 Cr1 Na1 133.93(9) . 10_765
O2 Cr1 Na1 43.91(7) . 10_765
O3 Cr1 Na1 133.33(7) 3_665 10_765
N1 Cr1 Na1 91.30(8) . 10_765
O4 Cr1 Na1 87.38(7) . 10_765
O5 Cr1 Na1 44.48(7) 2_655 10_765
O1 Cr1 Na1 132.93(8) . .
O2 Cr1 Na1 48.31(7) . .
O3 Cr1 Na1 82.37(7) 3_665 .
N1 Cr1 Na1 135.93(8) . .
O4 Cr1 Na1 42.70(7) . .
O5 Cr1 Na1 95.26(7) 2_655 .
Na1 Cr1 Na1 64.71(4) 10_765 .
O6 Na1 O7 87.30(14) . .
O6 Na1 O2 169.87(11) . 10_765
O7 Na1 O2 100.59(14) . 10_765
O6 Na1 O5 117.62(11) . 11_665
O7 Na1 O5 82.30(11) . 11_665
O2 Na1 O5 70.16(8) 10_765 11_665
O6 Na1 O4 78.85(10) . .
O7 Na1 O4 112.60(12) . .
O2 Na1 O4 92.17(9) 10_765 .
O5 Na1 O4 159.21(10) 11_665 .
O6 Na1 O2 86.10(10) . .
O7 Na1 O2 173.27(14) . .
O2 Na1 O2 86.11(9) 10_765 .
O5 Na1 O2 99.61(9) 11_665 .
O4 Na1 O2 67.34(8) . .
O6 Na1 Cr1 152.80(10) . 10_765
O7 Na1 Cr1 93.37(11) . 10_765
O2 Na1 Cr1 34.12(6) 10_765 10_765
O5 Na1 Cr1 36.09(6) 11_665 10_765
O4 Na1 Cr1 125.16(7) . 10_765
O2 Na1 Cr1 91.90(6) . 10_765
O6 Na1 Cr1 76.25(8) . .
O7 Na1 Cr1 144.97(10) . .
O2 Na1 Cr1 93.71(7) 10_765 .
O5 Na1 Cr1 132.73(7) 11_665 .
O4 Na1 Cr1 34.39(6) . .
O2 Na1 Cr1 33.55(5) . .
Cr1 Na1 Cr1 115.29(4) 10_765 .
O6 Na1 Na1 126.49(10) . 10_765
O7 Na1 Na1 146.02(14) . 10_765
O2 Na1 Na1 45.43(6) 10_765 10_765
O5 Na1 Na1 84.11(7) 11_665 10_765
O4 Na1 Na1 75.51(7) . 10_765
O2 Na1 Na1 40.69(6) . 10_765
Cr1 Na1 Na1 58.85(4) 10_765 10_765
Cr1 Na1 Na1 56.44(4) . 10_765
Cr1 O1 Cr1 116.14(7) 3_665 .
Cr1 O1 Cr1 116.13(7) 3_665 2_655
Cr1 O1 Cr1 116.14(7) . 2_655
C1 O2 Cr1 122.3(2) . .
C1 O2 Na1 115.4(2) . 10_765
Cr1 O2 Na1 101.97(10) . 10_765
C1 O2 Na1 120.0(2) . .
Cr1 O2 Na1 98.13(9) . .
Na1 O2 Na1 93.89(9) 10_765 .
N1 O3 Cr1 117.34(18) . 2_655
C10 O4 Cr1 128.6(2) . .
C10 O4 Na1 118.2(2) . .
Cr1 O4 Na1 102.90(10) . .
C10 O5 Cr1 131.2(2) . 3_665
C10 O5 Na1 125.5(2) . 12_545
Cr1 O5 Na1 99.43(9) 3_665 12_545
C7 N1 O3 115.3(3) . .
C7 N1 Cr1 128.8(2) . .
O3 N1 Cr1 115.77(19) . .
O2 C1 C2 117.2(3) . .
O2 C1 C6 124.3(3) . .
C2 C1 C6 118.4(3) . .
C3 C2 C1 122.1(4) . .
C3 C2 H2 119.0 . .
C1 C2 H2 119.0 . .
C2 C3 C4 120.0(4) . .
C2 C3 H3 120.0 . .
C4 C3 H3 120.0 . .
C3 C4 C5 119.4(4) . .
C3 C4 H4 120.3 . .
C5 C4 H4 120.3 . .
C4 C5 C6 122.2(4) . .
C4 C5 H5 118.9 . .
C6 C5 H5 118.9 . .
C5 C6 C1 117.8(3) . .
C5 C6 C7 117.9(4) . .
C1 C6 C7 124.2(3) . .
N1 C7 C6 119.3(3) . .
N1 C7 C8 119.7(3) . .
C6 C7 C8 121.0(3) . .
C7 C8 H8A 109.5 . .
C7 C8 H8B 109.5 . .
H8A C8 H8B 109.5 . .
C7 C8 H8C 109.5 . .
H8A C8 H8C 109.5 . .
H8B C8 H8C 109.5 . .
C10 C9 H9A 109.5 . .
C10 C9 H9B 109.5 . .
H9A C9 H9B 109.5 . .
C10 C9 H9C 109.5 . .
H9A C9 H9C 109.5 . .
H9B C9 H9C 109.5 . .
O4 C10 O5 125.9(3) . .
O4 C10 C9 117.1(3) . .
O5 C10 C9 116.9(3) . .
C12 C11 H11A 109.5 . .
C12 C11 H11B 109.5 . .
H11A C11 H11B 109.5 . .
C12 C11 H11C 109.5 . .
H11A C11 H11C 109.5 . .
H11B C11 H11C 109.5 . .
N2 C12 C11 174.6(11) . .

loop_
_geom_bond_atom_site_label_1
_geom_bond_atom_site_label_2
_geom_bond_distance
_geom_bond_site_symmetry_2
Cr1 O1 1.8634(9) .
Cr1 O2 1.949(2) .
Cr1 O3 1.949(2) 3_665
Cr1 N1 2.005(3) .
Cr1 O4 2.022(2) .
Cr1 O5 2.029(2) 2_655
Cr1 Na1 3.3987(14) 10_765
Cr1 Na1 3.4902(14) .
Na1 O6 2.372(3) .
Na1 O7 2.373(4) .
Na1 O2 2.410(3) 10_765
Na1 O5 2.414(2) 11_665
Na1 O4 2.428(2) .
Na1 O2 2.633(3) .
Na1 Cr1 3.3987(14) 10_765
Na1 Na1 3.688(3) 10_765
O1 Cr1 1.8634(9) 3_665
O1 Cr1 1.8635(9) 2_655
O2 C1 1.335(4) .
O2 Na1 2.410(3) 10_765
O3 N1 1.382(3) .
O3 Cr1 1.949(2) 2_655
O4 C10 1.260(4) .
O5 C10 1.268(4) .
O5 Cr1 2.029(2) 3_665
O5 Na1 2.414(2) 12_545
N1 C7 1.295(5) .
N2 C12 1.153(9) .
C1 C2 1.396(5) .
C1 C6 1.418(5) .
C2 C3 1.376(6) .
C2 H2 0.9500 .
C3 C4 1.377(7) .
C3 H3 0.9500 .
C4 C5 1.379(6) .
C4 H4 0.9500 .
C5 C6 1.410(5) .
C5 H5 0.9500 .
C6 C7 1.470(5) .
C7 C8 1.508(5) .
C8 H8A 0.9800 .
C8 H8B 0.9800 .
C8 H8C 0.9800 .
C9 C10 1.502(5) .
C9 H9A 0.9800 .
C9 H9B 0.9800 .
C9 H9C 0.9800 .
C11 C12 1.373(11) .
C11 H11A 0.9800 .
C11 H11B 0.9800 .
C11 H11C 0.9800 .

loop_
_platon_squeeze_void_nr
_platon_squeeze_void_average_x
_platon_squeeze_void_average_y
_platon_squeeze_void_average_z
_platon_squeeze_void_volume
_platon_squeeze_void_count_electrons
_platon_squeeze_void_content
1 0.000 0.000 0.000 152 19 ' '
2 0.000 0.000 0.177 29 4 ' '
3 0.000 0.000 0.402 18 1 ' '
4 0.000 0.000 0.500 10 1 ' '
5 0.000 0.000 0.598 18 1 ' '
6 0.000 0.000 0.822 29 4 ' '
7 0.333 0.667 0.667 153 19 ' '
8 0.333 0.667 0.844 30 4 ' '
9 0.333 0.667 0.069 18 1 ' '
10 0.333 0.667 0.489 30 4 ' '
11 0.333 0.667 0.265 18 1 ' '
12 0.333 0.667 0.167 11 1 ' '
13 0.667 0.333 0.333 152 19 ' '
14 0.666 0.333 0.511 31 4 ' '
15 0.667 0.333 0.156 29 4 ' '
16 0.666 0.333 0.735 18 1 ' '
17 0.667 0.333 0.931 18 1 ' '
18 0.666 0.333 0.833 11 1 ' '
